data_7124321
loop_
_publ_author_name
'Elakkat, Vijayanath'
'Chang, Chu-Jun'
'Chen, Jun-Yu'
'Fang, Yung-Cheng'
'Shen, Chia-Rui'
'LIU, Ling-Kang'
'Lu, Norman'

_publ_section_title
;
 The first two examples of halogen bonding with a sigma hole-donating
 fluorine in Csp3-F&#x2026;Osp3 interaction from polyfluorinated
 trans-dihalo-palladium(II) di-substituted pyridine complexes
;
_journal_name_full 'Chemical Communications'
_journal_paper_doi 10.1039/C9CC06731K
_journal_year 2019
_chemical_formula_moiety 'C18 H18 Br2 F8 N2 O2 Pd'
_chemical_formula_sum 'C18 H18 Br2 F8 N2 O2 Pd'
_chemical_formula_weight 712.56
_chemical_melting_point 414.15
_space_group_crystal_system monoclinic
_space_group_IT_number 14
_space_group_name_Hall '-P 2yn'
_space_group_name_H-M_alt 'P 1 21/n 1'
_symmetry_space_group_name_Hall '-P 2yn'
_symmetry_space_group_name_H-M 'P 1 21/n 1'
_atom_sites_solution_hydrogens difmap
_audit_creation_method SHELXL-2016/6
_audit_update_record
;
2019-08-23 deposited with the CCDC.    2019-10-15 downloaded from the CCDC.
;
_cell_angle_alpha 90
_cell_angle_beta 110.215(2)
_cell_angle_gamma 90
_cell_formula_units_Z 2
_cell_length_a 7.2992(3)
_cell_length_b 18.6059(7)
_cell_length_c 8.7965(4)
_cell_measurement_reflns_used 9029
_cell_measurement_temperature 100.0(2)
_cell_measurement_theta_max 27.25
_cell_measurement_theta_min 2.7
_cell_volume 1121.05(8)
_computing_cell_refinement 'SAINT V8.35A (Bruker AXS Inc., 2015)'
_computing_data_collection 'Bruker Instrument Service v2012.12.0.3'
_computing_data_reduction 'SAINT V8.35A (Bruker AXS Inc., 2015)'
_computing_molecular_graphics 'shelXle (C.B. Huebschle, rev 740)'
_computing_publication_material 'WinGX publication routines (Farrugia, 1999)'
_computing_structure_refinement 'SHELXL-2016/6 (Sheldrick, 2016)'
_computing_structure_solution 'XT, VERSION 2014/4'
_diffrn_ambient_temperature 100.0(2)
_diffrn_measured_fraction_theta_full 1.000
_diffrn_measured_fraction_theta_max 1.000
_diffrn_measurement_device_type 'Bruker APEX-II CCD'
_diffrn_measurement_method '\f and \w scans'
_diffrn_radiation_type MoK\a
_diffrn_radiation_wavelength 0.71073
_diffrn_reflns_av_R_equivalents 0.0409
_diffrn_reflns_av_unetI/netI 0.0169
_diffrn_reflns_Laue_measured_fraction_full 1.000
_diffrn_reflns_Laue_measured_fraction_max 1.000
_diffrn_reflns_limit_h_max 9
_diffrn_reflns_limit_h_min -9
_diffrn_reflns_limit_k_max 23
_diffrn_reflns_limit_k_min -23
_diffrn_reflns_limit_l_max 11
_diffrn_reflns_limit_l_min -11
_diffrn_reflns_number 27252
_diffrn_reflns_point_group_measured_fraction_full 1.000
_diffrn_reflns_point_group_measured_fraction_max 1.000
_diffrn_reflns_theta_full 25.000
_diffrn_reflns_theta_max 27.099
_diffrn_reflns_theta_min 2.189
_exptl_absorpt_coefficient_mu 4.477
_exptl_absorpt_correction_T_max 0.9705
_exptl_absorpt_correction_T_min 0.713
_exptl_absorpt_correction_type multi-scan
_exptl_absorpt_process_details 'Bruker SADABS, 1996'
_exptl_crystal_colour brown
_exptl_crystal_density_diffrn 2.111
_exptl_crystal_density_meas ?
_exptl_crystal_density_method 'not measured'
_exptl_crystal_description prism
_exptl_crystal_F_000 688
_exptl_crystal_recrystallization_method 'Re-crystallisation from solvent: Dimethyl sulfoxide, Water'
_exptl_crystal_size_max 0.240
_exptl_crystal_size_mid 0.220
_exptl_crystal_size_min 0.160
_refine_diff_density_max 0.411
_refine_diff_density_min -0.704
_refine_diff_density_rms 0.064
_refine_ls_extinction_method none
_refine_ls_goodness_of_fit_ref 1.081
_refine_ls_hydrogen_treatment refxyz
_refine_ls_matrix_type full
_refine_ls_number_parameters 178
_refine_ls_number_reflns 2473
_refine_ls_number_restraints 0
_refine_ls_restrained_S_all 1.081
_refine_ls_R_factor_all 0.0163
_refine_ls_R_factor_gt 0.0153
_refine_ls_shift/su_max 0.002
_refine_ls_shift/su_mean 0.000
_refine_ls_structure_factor_coef Fsqd
_refine_ls_weighting_details 'w=1/[\s^2^(Fo^2^)+(0.0122P)^2^+0.9744P] where P=(Fo^2^+2Fc^2^)/3'
_refine_ls_weighting_scheme calc
_refine_ls_wR_factor_gt 0.0370
_refine_ls_wR_factor_ref 0.0373
_reflns_Friedel_coverage 0.000
_reflns_number_gt 2394
_reflns_number_total 2473
_reflns_threshold_expression 'I > 2\s(I)'
_cod_data_source_file c9cc06731k2.cif
_cod_data_source_block i16264
_cod_depositor_comments
;
The following automatic conversions were performed:

'_exptl_crystal_density_meas' value 'none' was changed to '?' - the
value is perceived as not measured.

Automatic conversion script
Id: cif_fix_values 4973 2017-02-22 13:04:09Z antanas 
;
_cod_database_code 7124321
_shelx_shelxl_version_number 2016/6
_shelx_space_group_comment
;
The symmetry employed for this shelxl refinement is uniquely defined
by the following loop, which should always be used as a source of
symmetry information in preference to the above space-group names.
They are only intended as comments.
;
_shelx_estimated_absorpt_t_min 0.413
_shelx_estimated_absorpt_t_max 0.534

loop_
_space_group_symop_operation_xyz
'x, y, z'
'-x+1/2, y+1/2, -z+1/2'
'-x, -y, -z'
'x-1/2, -y-1/2, z-1/2'

loop_
_atom_site_label
_atom_site_type_symbol
_atom_site_fract_x
_atom_site_fract_y
_atom_site_fract_z
_atom_site_U_iso_or_equiv
_atom_site_adp_type
_atom_site_occupancy
_atom_site_site_symmetry_order
_atom_site_calc_flag
_atom_site_refinement_flags_posn
_atom_site_refinement_flags_adp
_atom_site_refinement_flags_occupancy
Pd1 Pd 0.500000 0.500000 1.000000 0.00860(5) Uani 1 2 d S . P
Br1 Br 0.78386(2) 0.56560(2) 1.17324(2) 0.01281(5) Uani 1 1 d . . .
F1 F 0.08337(15) 0.74066(6) -0.08384(12) 0.0192(2) Uani 1 1 d . . .
F2 F 0.17771(15) 0.62858(5) -0.04384(12) 0.0192(2) Uani 1 1 d . . .
F3 F 0.44777(16) 0.78627(6) 0.08041(13) 0.0210(2) Uani 1 1 d . . .
F4 F 0.43060(18) 0.71319(6) -0.11738(14) 0.0270(3) Uani 1 1 d . . .
O1 O 0.30429(16) 0.64904(6) 0.28581(14) 0.0123(2) Uani 1 1 d . . .
N1 N 0.55005(19) 0.53741(7) 0.80269(16) 0.0108(3) Uani 1 1 d . . .
C1 C 0.4124(2) 0.57560(8) 0.6911(2) 0.0111(3) Uani 1 1 d . . .
H1 H 0.293(3) 0.5820(11) 0.712(2) 0.013 Uiso 1 1 d . U .
C2 C 0.4395(2) 0.60361(8) 0.5547(2) 0.0110(3) Uani 1 1 d . . .
C3 C 0.6159(2) 0.59048(9) 0.5320(2) 0.0123(3) Uani 1 1 d . . .
H3 H 0.636(3) 0.6082(11) 0.437(2) 0.015 Uiso 1 1 d . U .
C4 C 0.7565(2) 0.55036(9) 0.6469(2) 0.0136(3) Uani 1 1 d . . .
H4 H 0.877(3) 0.5408(11) 0.634(2) 0.016 Uiso 1 1 d . U .
C5 C 0.7213(2) 0.52491(9) 0.7810(2) 0.0121(3) Uani 1 1 d . . .
H5 H 0.813(3) 0.4988(10) 0.858(3) 0.014 Uiso 1 1 d . U .
C6 C 0.2796(2) 0.64784(9) 0.4392(2) 0.0128(3) Uani 1 1 d . . .
H6A H 0.289(3) 0.6960(11) 0.479(2) 0.015 Uiso 1 1 d . U .
H6B H 0.154(3) 0.6273(11) 0.428(2) 0.015 Uiso 1 1 d . U .
C7 C 0.1741(2) 0.69788(9) 0.1795(2) 0.0123(3) Uani 1 1 d . . .
H7A H 0.038(3) 0.6840(11) 0.158(2) 0.015 Uiso 1 1 d . U .
H7B H 0.199(3) 0.7456(11) 0.219(2) 0.015 Uiso 1 1 d . U .
C8 C 0.2122(2) 0.69554(9) 0.0223(2) 0.0129(3) Uani 1 1 d . . .
C9 C 0.4173(3) 0.71676(9) 0.0326(2) 0.0163(3) Uani 1 1 d . . .
H9 H 0.514(3) 0.6861(11) 0.106(3) 0.020 Uiso 1 1 d . U .

loop_
_atom_site_aniso_label
_atom_site_aniso_U_11
_atom_site_aniso_U_22
_atom_site_aniso_U_33
_atom_site_aniso_U_23
_atom_site_aniso_U_13
_atom_site_aniso_U_12
Pd1 0.00838(8) 0.01052(9) 0.00689(9) 0.00160(6) 0.00261(7) 0.00003(6)
Br1 0.01054(8) 0.01586(9) 0.01121(9) -0.00054(6) 0.00273(7) -0.00249(6)
F1 0.0212(5) 0.0214(5) 0.0118(5) 0.0067(4) 0.0016(4) 0.0078(4)
F2 0.0259(5) 0.0147(5) 0.0165(5) -0.0034(4) 0.0066(4) -0.0021(4)
F3 0.0250(6) 0.0187(5) 0.0212(6) -0.0011(4) 0.0105(5) -0.0062(4)
F4 0.0391(7) 0.0287(6) 0.0230(6) -0.0026(5) 0.0231(5) -0.0041(5)
O1 0.0148(6) 0.0136(6) 0.0083(6) 0.0038(4) 0.0035(5) 0.0040(4)
N1 0.0113(6) 0.0115(6) 0.0095(7) -0.0008(5) 0.0033(5) -0.0012(5)
C1 0.0114(7) 0.0120(8) 0.0099(8) -0.0005(6) 0.0035(6) -0.0011(6)
C2 0.0124(7) 0.0100(7) 0.0095(8) -0.0012(6) 0.0023(6) -0.0014(6)
C3 0.0153(8) 0.0123(8) 0.0106(8) 0.0007(6) 0.0062(7) -0.0021(6)
C4 0.0121(8) 0.0147(8) 0.0156(8) -0.0005(7) 0.0068(7) 0.0003(6)
C5 0.0112(7) 0.0121(8) 0.0115(8) 0.0007(6) 0.0022(6) 0.0006(6)
C6 0.0136(8) 0.0161(8) 0.0100(8) 0.0025(6) 0.0057(6) 0.0013(6)
C7 0.0117(8) 0.0133(8) 0.0111(8) 0.0041(6) 0.0028(6) 0.0028(6)
C8 0.0152(8) 0.0106(7) 0.0107(8) 0.0019(6) 0.0016(6) 0.0030(6)
C9 0.0198(9) 0.0163(8) 0.0155(9) 0.0027(7) 0.0096(7) 0.0015(7)

loop_
_atom_type_symbol
_atom_type_description
_atom_type_scat_dispersion_real
_atom_type_scat_dispersion_imag
_atom_type_scat_source
C C 0.0033 0.0016 'International Tables Vol C Tables 4.2.6.8 and 6.1.1.4'
H H 0.0000 0.0000 'International Tables Vol C Tables 4.2.6.8 and 6.1.1.4'
N N 0.0061 0.0033 'International Tables Vol C Tables 4.2.6.8 and 6.1.1.4'
O O 0.0106 0.0060 'International Tables Vol C Tables 4.2.6.8 and 6.1.1.4'
F F 0.0171 0.0103 'International Tables Vol C Tables 4.2.6.8 and 6.1.1.4'
Br Br -0.2901 2.4595 'International Tables Vol C Tables 4.2.6.8 and 6.1.1.4'
Pd Pd -0.9988 1.0072 'International Tables Vol C Tables 4.2.6.8 and 6.1.1.4'

loop_
_geom_angle_atom_site_label_1
_geom_angle_atom_site_label_2
_geom_angle_atom_site_label_3
_geom_angle
_geom_angle_site_symmetry_1
_geom_angle_site_symmetry_3
N1 Pd1 N1 180.00(7) . 3_667
N1 Pd1 Br1 89.86(4) . .
N1 Pd1 Br1 90.14(4) 3_667 .
N1 Pd1 Br1 90.14(4) . 3_667
N1 Pd1 Br1 89.86(4) 3_667 3_667
Br1 Pd1 Br1 180.0 . 3_667
C7 O1 C6 111.25(12) . .
C1 N1 C5 119.01(14) . .
C1 N1 Pd1 120.03(11) . .
C5 N1 Pd1 120.96(11) . .
N1 C1 C2 122.62(15) . .
N1 C1 H1 115.1(12) . .
C2 C1 H1 122.2(12) . .
C1 C2 C3 118.38(15) . .
C1 C2 C6 118.86(15) . .
C3 C2 C6 122.76(15) . .
C4 C3 C2 118.65(15) . .
C4 C3 H3 121.6(12) . .
C2 C3 H3 119.8(12) . .
C5 C4 C3 120.07(15) . .
C5 C4 H4 119.8(13) . .
C3 C4 H4 120.1(12) . .
N1 C5 C4 121.26(15) . .
N1 C5 H5 118.0(13) . .
C4 C5 H5 120.8(13) . .
O1 C6 C2 109.09(13) . .
O1 C6 H6A 108.5(12) . .
C2 C6 H6A 109.0(12) . .
O1 C6 H6B 109.7(12) . .
C2 C6 H6B 109.9(12) . .
H6A C6 H6B 110.5(17) . .
O1 C7 C8 107.17(13) . .
O1 C7 H7A 111.4(12) . .
C8 C7 H7A 108.1(12) . .
O1 C7 H7B 111.0(12) . .
C8 C7 H7B 107.1(12) . .
H7A C7 H7B 111.7(16) . .
F2 C8 F1 106.82(13) . .
F2 C8 C7 110.73(14) . .
F1 C8 C7 108.02(13) . .
F2 C8 C9 107.24(13) . .
F1 C8 C9 108.28(13) . .
C7 C8 C9 115.41(14) . .
F3 C9 F4 106.81(14) . .
F3 C9 C8 108.63(14) . .
F4 C9 C8 109.19(15) . .
F3 C9 H9 110.8(13) . .
F4 C9 H9 110.0(13) . .
C8 C9 H9 111.3(12) . .

loop_
_geom_bond_atom_site_label_1
_geom_bond_atom_site_label_2
_geom_bond_distance
_geom_bond_site_symmetry_2
Pd1 N1 2.0171(13) .
Pd1 N1 2.0171(13) 3_667
Pd1 Br1 2.43372(17) .
Pd1 Br1 2.43376(17) 3_667
F1 C8 1.3617(18) .
F2 C8 1.3612(19) .
F3 C9 1.354(2) .
F4 C9 1.358(2) .
O1 C7 1.4104(19) .
O1 C6 1.4217(19) .
N1 C1 1.340(2) .
N1 C5 1.348(2) .
C1 C2 1.384(2) .
C1 H1 0.96(2) .
C2 C3 1.391(2) .
C2 C6 1.501(2) .
C3 C4 1.384(2) .
C3 H3 0.95(2) .
C4 C5 1.375(2) .
C4 H4 0.94(2) .
C5 H5 0.91(2) .
C6 H6A 0.96(2) .
C6 H6B 0.97(2) .
C7 C8 1.502(2) .
C7 H7A 0.98(2) .
C7 H7B 0.95(2) .
C8 C9 1.520(2) .
C9 H9 0.96(2) .
